data_7249672
loop_
_publ_author_name
'Li, Qiuyu'
'Cao, Qiuyue'
'Xi, Jing'
'Zhang, Ziyi'
'Binling, Yao'
'Shao, Dong'
'Deng, Yi-Fei'
'Zhang, Yuan-Zhu'

_publ_section_title
;
 Structural regulation of three Fe-Co cyanometallate complexes: reactant
 ratio issue
;
_journal_name_full CrystEngComm
_journal_paper_doi 10.1039/D4CE01049C
_journal_year 2025
_chemical_formula_moiety 'C27 H23 B Co Fe N16, B F4, 2(C H4 O)'
_chemical_formula_sum 'C29 H31 B2 Co F4 Fe N16 O2'
_chemical_formula_weight 848.10
_space_group_crystal_system monoclinic
_space_group_IT_number 14
_space_group_name_Hall '-P 2ybc'
_space_group_name_H-M_alt 'P 1 21/c 1'
_atom_sites_solution_hydrogens mixed
_atom_sites_solution_primary dual
_audit_creation_date 2023-09-22
_audit_creation_method
;
Olex2 1.5
(compiled 2023.03.06 svn.rbb2c1857 for OlexSys, GUI svn.r6748)
;
_audit_update_record
;
2024-10-12 deposited with the CCDC.	2024-12-03 downloaded from the CCDC.
;
_cell_angle_alpha 90
_cell_angle_beta 106.52
_cell_angle_gamma 90
_cell_formula_units_Z 4
_cell_length_a 12.1471(8)
_cell_length_b 26.0291(14)
_cell_length_c 12.1470(8)
_cell_measurement_reflns_used 7738
_cell_measurement_temperature 100.00
_cell_measurement_theta_max 53.81
_cell_measurement_theta_min 2.95
_cell_volume 3682.1(4)
_computing_cell_refinement 'SAINT V8.40B (?, 2016)'
_computing_data_reduction 'SAINT V8.40B (?, 2016)'
_computing_molecular_graphics 'Olex2 1.5 (Dolomanov et al., 2009)'
_computing_publication_material 'Olex2 1.5 (Dolomanov et al., 2009)'
_computing_structure_refinement 'SHELXL 2017/1 (Sheldrick, 2015)'
_computing_structure_solution 'SHELXT 2018/2 (Sheldrick, 2018)'
_diffrn_ambient_temperature 100.00
_diffrn_detector 'Bruker APEX2 area detector'
_diffrn_detector_area_resol_mean 7.9
_diffrn_detector_type 'CCD area detector'
_diffrn_measured_fraction_theta_full 0.991
_diffrn_measured_fraction_theta_max 0.987
_diffrn_measurement_device 'three-circle diffractometer'
_diffrn_measurement_device_type 'Bruker APEX-II CCD'
_diffrn_measurement_method '\f and \w scans'
_diffrn_radiation_monochromator 'mirror optics'
_diffrn_radiation_probe x-ray
_diffrn_radiation_type GaK\a
_diffrn_radiation_wavelength 1.34139
_diffrn_reflns_av_R_equivalents 0.0828
_diffrn_reflns_av_unetI/netI 0.0840
_diffrn_reflns_Laue_measured_fraction_full 0.991
_diffrn_reflns_Laue_measured_fraction_max 0.987
_diffrn_reflns_limit_h_max 14
_diffrn_reflns_limit_h_min -12
_diffrn_reflns_limit_k_max 31
_diffrn_reflns_limit_k_min -19
_diffrn_reflns_limit_l_max 14
_diffrn_reflns_limit_l_min -14
_diffrn_reflns_number 22017
_diffrn_reflns_point_group_measured_fraction_full 0.991
_diffrn_reflns_point_group_measured_fraction_max 0.987
_diffrn_reflns_theta_full 53.594
_diffrn_reflns_theta_max 53.964
_diffrn_reflns_theta_min 2.954
_diffrn_source 'microfocus sealed X-ray tube'
_diffrn_source_current 3.57
_diffrn_source_power 0.24947159999999996
_diffrn_source_type 'Incoatec I\ms'
_diffrn_source_voltage 69.88
_diffrn_standards_number 0
_exptl_absorpt_coefficient_mu 5.074
_exptl_absorpt_correction_T_max 0.7506
_exptl_absorpt_correction_T_min 0.5500
_exptl_absorpt_correction_type multi-scan
_exptl_absorpt_process_details
;
SADABS-2016/2 (Bruker,2016/2) was used for absorption correction.
wR2(int) was 0.1248 before and 0.0685 after correction.
The Ratio of minimum to maximum transmission is 0.7327.
The \l/2 correction factor is Not present.
;
_exptl_crystal_colour 'clear reddish red'
_exptl_crystal_colour_lustre clear
_exptl_crystal_colour_modifier reddish
_exptl_crystal_colour_primary red
_exptl_crystal_density_diffrn 1.530
_exptl_crystal_description plate
_exptl_crystal_F_000 1728
_exptl_crystal_size_max 0.21
_exptl_crystal_size_mid 0.18
_exptl_crystal_size_min 0.05
_refine_diff_density_max 1.337
_refine_diff_density_min -0.882
_refine_diff_density_rms 0.115
_refine_ls_extinction_method none
_refine_ls_goodness_of_fit_ref 1.044
_refine_ls_hydrogen_treatment constr
_refine_ls_matrix_type full
_refine_ls_number_parameters 498
_refine_ls_number_reflns 6682
_refine_ls_number_restraints 0
_refine_ls_restrained_S_all 1.044
_refine_ls_R_factor_all 0.1083
_refine_ls_R_factor_gt 0.0826
_refine_ls_shift/su_max 0.001
_refine_ls_shift/su_mean 0.000
_refine_ls_structure_factor_coef Fsqd
_refine_ls_weighting_details 'w=1/[\s^2^(Fo^2^)+(0.0721P)^2^+26.4093P] where P=(Fo^2^+2Fc^2^)/3'
_refine_ls_weighting_scheme calc
_refine_ls_wR_factor_gt 0.2033
_refine_ls_wR_factor_ref 0.2145
_reflns_Friedel_coverage 0.000
_reflns_number_gt 4894
_reflns_number_total 6682
_reflns_threshold_expression 'I > 2\s(I)'
_cod_data_source_file d4ce01049c2.cif
_cod_data_source_block 1_CCDC1
_cod_original_cell_volume 3682.2(4)
_cod_database_code 7249672
_shelx_shelxl_version_number 2017/1
_shelx_space_group_comment
;
The symmetry employed for this shelxl refinement is uniquely defined
by the following loop, which should always be used as a source of
symmetry information in preference to the above space-group names.
They are only intended as comments.
;
_shelx_estimated_absorpt_t_max 0.786
_shelx_estimated_absorpt_t_min 0.415
_olex2_refinement_description
;
1. Fixed Uiso
 At 1.2 times of:
  All B(H) groups, All C(H) groups
 At 1.5 times of:
  All C(H,H,H) groups, All O(H) groups
2.a Riding coordinates:
 O2(H2A), O1(H1B)
2.b Ternary CH refined with riding coordinates:
 C9(H9), B1(H1A)
2.c Aromatic/amide H refined with riding coordinates:
 C15(H15), C14(H14), C24(H24), C6(H6), C27(H27), C26(H26), C23(H23), C5(H5),
 C11(H11), C22(H22), C12(H12), C13(H13), C25(H25), C20(H20), C10(H10), C7(H7),
 C1(H1), C3(H3), C21(H21), C2(H2), C19(H19)
2.d Idealised Me refined as rotating group:
 C29(H29A,H29B,H29C), C28(H28A,H28B,H28C)
;
_olex2_submission_special_instructions 'No special instructions were received'

loop_
_space_group_symop_operation_xyz
'x, y, z'
'-x, y+1/2, -z+1/2'
'-x, -y, -z'
'x, -y-1/2, z-1/2'

loop_
_atom_site_label
_atom_site_type_symbol
_atom_site_fract_x
_atom_site_fract_y
_atom_site_fract_z
_atom_site_U_iso_or_equiv
_atom_site_adp_type
_atom_site_occupancy
_atom_site_site_symmetry_order
_atom_site_calc_flag
_atom_site_refinement_flags_posn
_atom_site_refinement_flags_adp
_atom_site_refinement_flags_occupancy
_atom_site_disorder_assembly
_atom_site_disorder_group
Co1 Co 0.57964(8) 0.82819(3) 0.80590(9) 0.0233(3) Uani 1 1 d . . . . .
Fe1 Fe 0.43456(8) 0.65317(3) 0.86925(9) 0.0245(3) Uani 1 1 d . . . . .
N5 N 0.6486(5) 0.83014(19) 0.9896(5) 0.0255(12) Uani 1 1 d . . . . .
F4 F 0.2003(5) 0.4780(2) 0.3100(5) 0.0721(17) Uani 1 1 d . . . . .
N1 N 0.3955(5) 0.83978(19) 0.7560(5) 0.0264(12) Uani 1 1 d . . . . .
N2 N 0.3669(5) 0.8909(2) 0.7336(5) 0.0307(13) Uani 1 1 d . . . . .
N3 N 0.5516(5) 0.90705(19) 0.8349(5) 0.0285(13) Uani 1 1 d . . . . .
N4 N 0.7207(5) 0.86983(19) 1.0368(5) 0.0279(13) Uani 1 1 d . . . . .
N8 N 0.5525(5) 0.7509(2) 0.8199(5) 0.0299(13) Uani 1 1 d . . . . .
N7 N 0.7484(5) 0.8500(2) 0.8098(5) 0.0283(13) Uani 1 1 d . . . . .
N6 N 0.8019(5) 0.8876(2) 0.8832(5) 0.0300(13) Uani 1 1 d . . . . .
N16 N 0.3612(5) 0.64200(19) 0.7057(5) 0.0323(14) Uani 1 1 d . . . . .
N9 N 0.5468(5) 0.6721(2) 1.1267(6) 0.0297(13) Uani 1 1 d . . . . .
N13 N 0.2969(5) 0.6914(2) 0.8764(6) 0.0341(14) Uani 1 1 d . . . . .
N11 N 0.3600(5) 0.58976(19) 0.9022(5) 0.0309(13) Uani 1 1 d . . . . .
N15 N 0.2489(5) 0.6273(2) 0.6682(6) 0.0351(14) Uani 1 1 d . . . . .
O2 O 0.8869(5) 0.6223(2) 0.9218(6) 0.0582(17) Uani 1 1 d . . . . .
H2A H 0.815284 0.609990 0.905091 0.087 Uiso 1 1 d R U . . .
N14 N 0.1907(5) 0.6717(2) 0.8241(6) 0.0366(15) Uani 1 1 d . . . . .
N10 N 0.6515(5) 0.5948(2) 0.8644(6) 0.0336(14) Uani 1 1 d . . . . .
N12 N 0.2487(5) 0.5801(2) 0.8449(6) 0.0358(15) Uani 1 1 d . . . . .
F3 F 0.0322(6) 0.5176(3) 0.2182(6) 0.102(2) Uani 1 1 d . . . . .
O1 O 0.9424(6) 0.7080(3) 1.0561(6) 0.0687(19) Uani 1 1 d . . . . .
H1B H 0.934690 0.679772 1.011493 0.103 Uiso 1 1 d R U . . .
C17 C 0.5064(5) 0.6653(2) 1.0297(7) 0.0257(15) Uani 1 1 d . . . . .
C16 C 0.5085(6) 0.7135(2) 0.8380(6) 0.0235(14) Uani 1 1 d . . . . .
C18 C 0.5699(6) 0.6161(2) 0.8649(6) 0.0232(14) Uani 1 1 d . . . . .
C8 C 0.6362(6) 0.9377(2) 0.8980(6) 0.0314(16) Uani 1 1 d . . . . .
C15 C 0.6555(6) 0.7980(2) 1.0774(6) 0.0275(15) Uani 1 1 d . . . . .
H15 H 0.614632 0.766561 1.071211 0.033 Uiso 1 1 calc R U . . .
C14 C 0.7300(6) 0.8166(2) 1.1788(6) 0.0293(15) Uani 1 1 d . . . . .
H14 H 0.748198 0.801128 1.252578 0.035 Uiso 1 1 calc R U . . .
C4 C 0.4504(6) 0.9273(2) 0.7845(6) 0.0314(16) Uani 1 1 d . . . . .
C24 C 0.3988(7) 0.6448(2) 0.6094(7) 0.0333(17) Uani 1 1 d . . . . .
H24 H 0.474052 0.654310 0.608595 0.040 Uiso 1 1 calc R U . . .
C6 C 0.5173(8) 1.0105(3) 0.8442(7) 0.043(2) Uani 1 1 d . . . . .
H6 H 0.506628 1.046696 0.843801 0.051 Uiso 1 1 calc R U . . .
C27 C 0.3981(6) 0.5490(2) 0.9717(7) 0.0334(17) Uani 1 1 d . . . . .
H27 H 0.473262 0.545400 1.022505 0.040 Uiso 1 1 calc R U . . .
C9 C 0.7445(6) 0.9099(2) 0.9622(6) 0.0285(15) Uani 1 1 d . . . . .
H9 H 0.797776 0.935522 1.011469 0.034 Uiso 1 1 calc R U . . .
C26 C 0.3105(7) 0.5136(2) 0.9574(7) 0.0379(18) Uani 1 1 d . . . . .
H26 H 0.314126 0.481342 0.994780 0.045 Uiso 1 1 calc R U . . .
C23 C 0.3112(7) 0.6317(3) 0.5149(7) 0.0391(19) Uani 1 1 d . . . . .
H23 H 0.314010 0.630051 0.437646 0.047 Uiso 1 1 calc R U . . .
C5 C 0.4289(7) 0.9800(3) 0.7841(7) 0.0409(19) Uani 1 1 d . . . . .
H5 H 0.356303 0.994004 0.743968 0.049 Uiso 1 1 calc R U . . .
C11 C 0.9175(6) 0.8709(3) 0.7791(7) 0.0427(19) Uani 1 1 d . . . . .
H11 H 0.980637 0.871156 0.747520 0.051 Uiso 1 1 calc R U . . .
C22 C 0.2177(7) 0.6213(3) 0.5548(7) 0.0410(19) Uani 1 1 d . . . . .
H22 H 0.143487 0.611510 0.508833 0.049 Uiso 1 1 calc R U . . .
C12 C 0.8196(6) 0.8397(3) 0.7462(7) 0.0371(17) Uani 1 1 d . . . . .
H12 H 0.805506 0.814643 0.686837 0.044 Uiso 1 1 calc R U . . .
C13 C 0.7718(6) 0.8621(3) 1.1497(6) 0.0321(16) Uani 1 1 d . . . . .
H13 H 0.826382 0.883965 1.199551 0.038 Uiso 1 1 calc R U . . .
C25 C 0.2178(7) 0.5342(3) 0.8788(7) 0.0393(19) Uani 1 1 d . . . . .
H25 H 0.144014 0.518889 0.852233 0.047 Uiso 1 1 calc R U . . .
C20 C 0.2803(6) 0.7359(3) 0.9265(7) 0.0371(18) Uani 1 1 d . . . . .
H20 H 0.339750 0.757575 0.970162 0.045 Uiso 1 1 calc R U . . .
C10 C 0.9027(6) 0.9010(3) 0.8670(7) 0.0397(18) Uani 1 1 d . . . . .
H10 H 0.954129 0.926413 0.908363 0.048 Uiso 1 1 calc R U . . .
C7 C 0.6205(7) 0.9903(2) 0.9047(7) 0.0394(18) Uani 1 1 d . . . . .
H7 H 0.679712 1.011555 0.950075 0.047 Uiso 1 1 calc R U . . .
C1 C 0.3013(6) 0.8143(3) 0.7026(7) 0.0354(17) Uani 1 1 d . . . . .
H1 H 0.295777 0.777900 0.701106 0.042 Uiso 1 1 calc R U . . .
C3 C 0.2568(7) 0.8957(3) 0.6695(8) 0.048(2) Uani 1 1 d . . . . .
H3 H 0.217585 0.926887 0.643174 0.058 Uiso 1 1 calc R U . . .
C21 C 0.1121(7) 0.7042(3) 0.8406(9) 0.052(2) Uani 1 1 d . . . . .
H21 H 0.031417 0.699531 0.812035 0.063 Uiso 1 1 calc R U . . .
F1 F 0.1502(7) 0.5537(3) 0.3525(10) 0.150(4) Uani 1 1 d . . . . .
C2 C 0.2117(6) 0.8466(3) 0.6491(8) 0.046(2) Uani 1 1 d . . . . .
H2 H 0.135687 0.837217 0.607531 0.055 Uiso 1 1 calc R U . . .
F2 F 0.0647(8) 0.4890(5) 0.3960(11) 0.218(7) Uani 1 1 d . . . . .
C19 C 0.1643(7) 0.7455(3) 0.9048(8) 0.046(2) Uani 1 1 d . . . . .
H19 H 0.128706 0.774125 0.928930 0.055 Uiso 1 1 calc R U . . .
B2 B 0.1104(8) 0.5070(3) 0.3208(8) 0.039(2) Uani 1 1 d . . . . .
C29 C 0.8980(9) 0.7518(4) 0.9920(9) 0.066(3) Uani 1 1 d . . . . .
H29A H 0.923641 0.752755 0.922513 0.099 Uiso 1 1 calc R U . . .
H29B H 0.925275 0.782555 1.038205 0.099 Uiso 1 1 calc R U . . .
H29C H 0.813901 0.750714 0.970488 0.099 Uiso 1 1 calc R U . . .
B1 B 0.1825(7) 0.6201(3) 0.7580(9) 0.039(2) Uani 1 1 d . . . . .
H1A H 0.101027 0.609510 0.721875 0.047 Uiso 1 1 calc R U . . .
C28 C 0.9508(9) 0.5787(4) 0.9712(10) 0.076(3) Uani 1 1 d . . . . .
H28A H 0.926018 0.549005 0.920538 0.114 Uiso 1 1 calc R U . . .
H28B H 0.938207 0.571600 1.045972 0.114 Uiso 1 1 calc R U . . .
H28C H 1.032650 0.585041 0.981558 0.114 Uiso 1 1 calc R U . . .

loop_
_atom_site_aniso_label
_atom_site_aniso_U_11
_atom_site_aniso_U_22
_atom_site_aniso_U_33
_atom_site_aniso_U_23
_atom_site_aniso_U_13
_atom_site_aniso_U_12
Co1 0.0267(5) 0.0117(4) 0.0310(6) 0.0004(4) 0.0074(4) -0.0021(3)
Fe1 0.0269(5) 0.0121(4) 0.0336(6) 0.0008(4) 0.0071(4) -0.0014(4)
N5 0.027(3) 0.021(3) 0.028(3) -0.004(2) 0.009(2) -0.002(2)
F4 0.071(4) 0.061(3) 0.101(5) 0.028(3) 0.052(3) 0.035(3)
N1 0.029(3) 0.022(3) 0.029(3) 0.001(2) 0.009(2) -0.004(2)
N2 0.029(3) 0.025(3) 0.040(4) 0.007(3) 0.014(3) 0.003(2)
N3 0.031(3) 0.016(3) 0.038(4) 0.002(2) 0.010(3) 0.000(2)
N4 0.036(3) 0.019(3) 0.028(3) 0.000(2) 0.007(3) -0.004(2)
N8 0.030(3) 0.020(3) 0.037(4) 0.002(2) 0.005(3) -0.003(2)
N7 0.030(3) 0.028(3) 0.029(3) 0.000(2) 0.012(3) -0.008(2)
N6 0.034(3) 0.023(3) 0.034(4) -0.004(2) 0.011(3) -0.009(2)
N16 0.033(3) 0.018(3) 0.043(4) 0.004(2) 0.006(3) -0.004(2)
N9 0.032(3) 0.019(3) 0.038(4) -0.002(3) 0.009(3) 0.001(2)
N13 0.034(3) 0.018(3) 0.047(4) 0.003(3) 0.007(3) -0.004(2)
N11 0.029(3) 0.017(3) 0.046(4) -0.001(2) 0.009(3) 0.000(2)
N15 0.033(3) 0.023(3) 0.042(4) -0.003(3) 0.000(3) -0.005(2)
O2 0.036(3) 0.066(4) 0.067(4) 0.017(3) 0.007(3) -0.002(3)
N14 0.025(3) 0.026(3) 0.056(4) 0.001(3) 0.007(3) -0.002(2)
N10 0.038(4) 0.018(3) 0.048(4) 0.002(3) 0.018(3) 0.000(2)
N12 0.028(3) 0.020(3) 0.058(4) -0.001(3) 0.008(3) -0.004(2)
F3 0.073(4) 0.126(6) 0.086(5) 0.001(4) -0.010(4) 0.015(4)
O1 0.068(5) 0.070(4) 0.065(5) 0.020(4) 0.014(4) 0.003(3)
C17 0.023(3) 0.012(3) 0.042(5) -0.001(3) 0.009(3) 0.003(2)
C16 0.029(3) 0.015(3) 0.027(4) 0.003(3) 0.008(3) 0.002(3)
C18 0.033(4) 0.011(3) 0.028(4) 0.000(2) 0.012(3) -0.001(3)
C8 0.045(4) 0.016(3) 0.036(4) -0.002(3) 0.016(3) -0.004(3)
C15 0.034(4) 0.017(3) 0.033(4) 0.004(3) 0.012(3) 0.000(3)
C14 0.033(4) 0.026(3) 0.029(4) 0.007(3) 0.008(3) 0.000(3)
C4 0.034(4) 0.025(3) 0.037(4) 0.006(3) 0.015(3) -0.001(3)
C24 0.041(4) 0.015(3) 0.041(5) 0.001(3) 0.007(3) -0.002(3)
C6 0.068(6) 0.016(3) 0.044(5) 0.002(3) 0.015(4) 0.004(3)
C27 0.040(4) 0.015(3) 0.047(5) 0.003(3) 0.014(4) 0.001(3)
C9 0.038(4) 0.016(3) 0.032(4) -0.001(3) 0.012(3) -0.006(3)
C26 0.044(5) 0.015(3) 0.060(5) 0.009(3) 0.024(4) -0.001(3)
C23 0.057(5) 0.025(3) 0.030(4) 0.000(3) 0.004(4) -0.002(3)
C5 0.050(5) 0.024(4) 0.050(5) 0.006(3) 0.018(4) 0.010(3)
C11 0.028(4) 0.053(5) 0.051(5) 0.005(4) 0.018(4) -0.004(3)
C22 0.043(5) 0.023(3) 0.048(5) -0.006(3) -0.002(4) -0.001(3)
C12 0.036(4) 0.044(4) 0.034(4) -0.003(3) 0.015(3) -0.002(3)
C13 0.033(4) 0.030(3) 0.032(4) -0.006(3) 0.007(3) -0.004(3)
C25 0.036(4) 0.024(3) 0.062(6) -0.001(3) 0.020(4) -0.010(3)
C20 0.038(4) 0.022(3) 0.053(5) -0.001(3) 0.015(4) 0.004(3)
C10 0.031(4) 0.038(4) 0.048(5) 0.001(4) 0.007(4) -0.009(3)
C7 0.059(5) 0.018(3) 0.042(5) -0.003(3) 0.014(4) -0.004(3)
C1 0.039(4) 0.027(3) 0.042(5) -0.002(3) 0.013(4) -0.005(3)
C3 0.035(4) 0.042(4) 0.065(6) 0.013(4) 0.008(4) 0.008(3)
C21 0.028(4) 0.037(4) 0.087(7) 0.002(4) 0.009(4) 0.005(3)
F1 0.092(5) 0.089(5) 0.249(11) -0.107(6) 0.019(6) -0.002(4)
C2 0.024(4) 0.052(5) 0.057(6) 0.012(4) 0.003(4) -0.002(3)
F2 0.157(8) 0.289(13) 0.279(13) 0.248(11) 0.176(9) 0.172(9)
C19 0.040(5) 0.031(4) 0.068(6) -0.009(4) 0.017(4) 0.009(3)
B2 0.042(5) 0.028(4) 0.047(6) 0.011(4) 0.011(4) 0.009(4)
C29 0.073(7) 0.056(6) 0.074(7) 0.013(5) 0.028(6) 0.025(5)
B1 0.028(4) 0.027(4) 0.059(6) 0.006(4) 0.006(4) -0.007(3)
C28 0.060(6) 0.058(6) 0.093(9) -0.019(6) -0.005(6) 0.011(5)

loop_
_atom_type_symbol
_atom_type_description
_atom_type_scat_dispersion_real
_atom_type_scat_dispersion_imag
_atom_type_scat_source
C C 0.0137 0.0067 'International Tables Vol C Tables 4.2.6.8 and 6.1.1.4'
H H 0.0000 0.0000 'International Tables Vol C Tables 4.2.6.8 and 6.1.1.4'
B B 0.0070 0.0029 'International Tables Vol C Tables 4.2.6.8 and 6.1.1.4'
Co Co -0.6628 2.9049 'International Tables Vol C Tables 4.2.6.8 and 6.1.1.4'
F F 0.0583 0.0400 'International Tables Vol C Tables 4.2.6.8 and 6.1.1.4'
Fe Fe -0.2673 2.5550 'International Tables Vol C Tables 4.2.6.8 and 6.1.1.4'
N N 0.0241 0.0134 'International Tables Vol C Tables 4.2.6.8 and 6.1.1.4'
O O 0.0389 0.0241 'International Tables Vol C Tables 4.2.6.8 and 6.1.1.4'

loop_
_geom_angle_atom_site_label_1
_geom_angle_atom_site_label_2
_geom_angle_atom_site_label_3
_geom_angle
_geom_angle_site_symmetry_1
_geom_angle_site_symmetry_3
_geom_angle_publ_flag
N5 Co1 N1 110.7(2) . . ?
N3 Co1 N5 80.7(2) . . ?
N3 Co1 N1 73.2(2) . . ?
N8 Co1 N5 87.8(2) . . ?
N8 Co1 N1 89.0(2) . . ?
N8 Co1 N3 153.5(2) . . ?
N8 Co1 N7 116.0(2) . . ?
N8 Co1 N9 95.4(2) . 4_575 ?
N7 Co1 N5 83.2(2) . . ?
N7 Co1 N1 152.4(2) . . ?
N7 Co1 N3 86.4(2) . . ?
N9 Co1 N5 168.5(2) 4_575 . ?
N9 Co1 N1 80.4(2) 4_575 . ?
N9 Co1 N3 100.6(2) 4_575 . ?
N9 Co1 N7 85.5(2) 4_575 . ?
N16 Fe1 N13 88.4(3) . . ?
N16 Fe1 N11 88.8(2) . . ?
N13 Fe1 N11 88.2(2) . . ?
C17 Fe1 N16 179.1(2) . . ?
C17 Fe1 N13 91.1(3) . . ?
C17 Fe1 N11 91.9(3) . . ?
C16 Fe1 N16 91.4(3) . . ?
C16 Fe1 N13 92.7(2) . . ?
C16 Fe1 N11 179.1(3) . . ?
C16 Fe1 C17 87.9(3) . . ?
C16 Fe1 C18 87.3(3) . . ?
C18 Fe1 N16 92.5(3) . . ?
C18 Fe1 N13 179.1(3) . . ?
C18 Fe1 N11 91.8(2) . . ?
C18 Fe1 C17 88.0(3) . . ?
N4 N5 Co1 117.8(4) . . ?
C15 N5 Co1 136.9(4) . . ?
C15 N5 N4 104.4(5) . . ?
N2 N1 Co1 111.8(4) . . ?
C1 N1 Co1 138.4(5) . . ?
C1 N1 N2 104.6(5) . . ?
N1 N2 C4 117.1(5) . . ?
C3 N2 N1 110.8(6) . . ?
C3 N2 C4 132.0(6) . . ?
C8 N3 Co1 122.0(4) . . ?
C4 N3 Co1 118.8(4) . . ?
C4 N3 C8 119.1(6) . . ?
N5 N4 C9 119.6(5) . . ?
C13 N4 N5 111.6(5) . . ?
C13 N4 C9 128.4(6) . . ?
C16 N8 Co1 158.5(5) . . ?
N6 N7 Co1 119.2(4) . . ?
C12 N7 Co1 135.5(5) . . ?
C12 N7 N6 104.8(5) . . ?
N7 N6 C9 119.4(5) . . ?
C10 N6 N7 112.2(6) . . ?
C10 N6 C9 128.3(6) . . ?
N15 N16 Fe1 120.3(5) . . ?
N15 N16 C24 105.9(6) . . ?
C24 N16 Fe1 133.8(5) . . ?
C17 N9 Co1 163.4(5) . 4_576 ?
N14 N13 Fe1 119.4(4) . . ?
C20 N13 Fe1 133.7(5) . . ?
C20 N13 N14 106.8(6) . . ?
N12 N11 Fe1 119.9(4) . . ?
C27 N11 Fe1 133.3(5) . . ?
C27 N11 N12 106.8(5) . . ?
N16 N15 B1 118.2(6) . . ?
C22 N15 N16 110.0(6) . . ?
C22 N15 B1 131.8(7) . . ?
C28 O2 H2A 100.9 . . ?
N13 N14 B1 118.6(6) . . ?
C21 N14 N13 108.3(6) . . ?
C21 N14 B1 133.1(7) . . ?
N11 N12 B1 118.5(5) . . ?
C25 N12 N11 109.3(6) . . ?
C25 N12 B1 132.2(6) . . ?
C29 O1 H1B 111.8 . . ?
N9 C17 Fe1 178.1(6) . . ?
N8 C16 Fe1 178.8(6) . . ?
N10 C18 Fe1 178.4(6) . . ?
N3 C8 C9 114.9(5) . . ?
N3 C8 C7 121.3(7) . . ?
C7 C8 C9 123.7(7) . . ?
N5 C15 H15 124.3 . . ?
N5 C15 C14 111.4(6) . . ?
C14 C15 H15 124.3 . . ?
C15 C14 H14 127.3 . . ?
C13 C14 C15 105.5(6) . . ?
C13 C14 H14 127.3 . . ?
N3 C4 N2 113.5(6) . . ?
N3 C4 C5 122.9(7) . . ?
C5 C4 N2 123.6(7) . . ?
N16 C24 H24 125.3 . . ?
C23 C24 N16 109.5(7) . . ?
C23 C24 H24 125.3 . . ?
C5 C6 H6 119.2 . . ?
C7 C6 H6 119.2 . . ?
C7 C6 C5 121.6(6) . . ?
N11 C27 H27 125.4 . . ?
N11 C27 C26 109.2(7) . . ?
C26 C27 H27 125.4 . . ?
N4 C9 C8 111.4(5) . . ?
N4 C9 H9 108.2 . . ?
N6 C9 N4 109.7(5) . . ?
N6 C9 C8 111.2(6) . . ?
N6 C9 H9 108.2 . . ?
C8 C9 H9 108.2 . . ?
C27 C26 H26 126.9 . . ?
C25 C26 C27 106.2(6) . . ?
C25 C26 H26 126.9 . . ?
C24 C23 H23 127.0 . . ?
C24 C23 C22 106.0(7) . . ?
C22 C23 H23 127.0 . . ?
C4 C5 H5 121.6 . . ?
C6 C5 C4 116.8(7) . . ?
C6 C5 H5 121.6 . . ?
C12 C11 H11 127.4 . . ?
C10 C11 H11 127.4 . . ?
C10 C11 C12 105.3(7) . . ?
N15 C22 C23 108.6(7) . . ?
N15 C22 H22 125.7 . . ?
C23 C22 H22 125.7 . . ?
N7 C12 C11 110.7(7) . . ?
N7 C12 H12 124.6 . . ?
C11 C12 H12 124.6 . . ?
N4 C13 C14 107.1(6) . . ?
N4 C13 H13 126.5 . . ?
C14 C13 H13 126.5 . . ?
N12 C25 C26 108.4(6) . . ?
N12 C25 H25 125.8 . . ?
C26 C25 H25 125.8 . . ?
N13 C20 H20 125.0 . . ?
N13 C20 C19 110.1(7) . . ?
C19 C20 H20 125.0 . . ?
N6 C10 C11 106.9(6) . . ?
N6 C10 H10 126.5 . . ?
C11 C10 H10 126.5 . . ?
C8 C7 H7 121.0 . . ?
C6 C7 C8 118.0(7) . . ?
C6 C7 H7 121.0 . . ?
N1 C1 H1 123.8 . . ?
N1 C1 C2 112.4(6) . . ?
C2 C1 H1 123.8 . . ?
N2 C3 H3 126.4 . . ?
N2 C3 C2 107.2(7) . . ?
C2 C3 H3 126.4 . . ?
N14 C21 H21 124.8 . . ?
N14 C21 C19 110.3(7) . . ?
C19 C21 H21 124.8 . . ?
C1 C2 C3 105.0(7) . . ?
C1 C2 H2 127.5 . . ?
C3 C2 H2 127.5 . . ?
C20 C19 H19 127.7 . . ?
C21 C19 C20 104.5(7) . . ?
C21 C19 H19 127.7 . . ?
F3 B2 F4 113.1(8) . . ?
F1 B2 F4 107.5(8) . . ?
F1 B2 F3 100.4(8) . . ?
F2 B2 F4 112.7(7) . . ?
F2 B2 F3 113.2(9) . . ?
F2 B2 F1 108.9(11) . . ?
O1 C29 H29A 109.5 . . ?
O1 C29 H29B 109.5 . . ?
O1 C29 H29C 109.5 . . ?
H29A C29 H29B 109.5 . . ?
H29A C29 H29C 109.5 . . ?
H29B C29 H29C 109.5 . . ?
N15 B1 N14 106.9(6) . . ?
N15 B1 H1A 112.0 . . ?
N14 B1 H1A 112.0 . . ?
N12 B1 N15 106.9(6) . . ?
N12 B1 N14 106.6(7) . . ?
N12 B1 H1A 112.0 . . ?
O2 C28 H28A 109.5 . . ?
O2 C28 H28B 109.5 . . ?
O2 C28 H28C 109.5 . . ?
H28A C28 H28B 109.5 . . ?
H28A C28 H28C 109.5 . . ?
H28B C28 H28C 109.5 . . ?

loop_
_geom_bond_atom_site_label_1
_geom_bond_atom_site_label_2
_geom_bond_distance
_geom_bond_site_symmetry_2
_geom_bond_publ_flag
Co1 N5 2.150(6) . ?
Co1 N1 2.166(6) . ?
Co1 N3 2.127(5) . ?
Co1 N8 2.054(5) . ?
Co1 N7 2.114(5) . ?
Co1 N9 2.099(7) 4_575 ?
Fe1 N16 1.954(6) . ?
Fe1 N13 1.969(6) . ?
Fe1 N11 1.977(5) . ?
Fe1 C17 1.922(8) . ?
Fe1 C16 1.901(6) . ?
Fe1 C18 1.920(6) . ?
N5 N4 1.370(7) . ?
N5 C15 1.338(8) . ?
F4 B2 1.365(10) . ?
N1 N2 1.382(7) . ?
N1 C1 1.322(9) . ?
N2 C4 1.397(9) . ?
N2 C3 1.349(9) . ?
N3 C8 1.353(9) . ?
N3 C4 1.317(9) . ?
N4 C9 1.465(8) . ?
N4 C13 1.349(9) . ?
N8 C16 1.160(8) . ?
N7 N6 1.358(8) . ?
N7 C12 1.341(9) . ?
N6 C9 1.458(9) . ?
N6 C10 1.340(9) . ?
N16 N15 1.364(8) . ?
N16 C24 1.373(10) . ?
N9 C17 1.154(9) . ?
N13 N14 1.366(8) . ?
N13 C20 1.351(9) . ?
N11 N12 1.356(8) . ?
N11 C27 1.352(9) . ?
N15 C22 1.330(10) . ?
N15 B1 1.542(11) . ?
O2 H2A 0.8948 . ?
O2 C28 1.411(11) . ?
N14 C21 1.334(10) . ?
N14 B1 1.554(10) . ?
N10 C18 1.138(8) . ?
N12 C25 1.350(9) . ?
N12 B1 1.537(10) . ?
F3 B2 1.363(11) . ?
O1 H1B 0.9014 . ?
O1 C29 1.399(10) . ?
C8 C9 1.509(10) . ?
C8 C7 1.388(9) . ?
C15 H15 0.9500 . ?
C15 C14 1.392(10) . ?
C14 H14 0.9500 . ?
C14 C13 1.373(9) . ?
C4 C5 1.397(9) . ?
C24 H24 0.9500 . ?
C24 C23 1.369(10) . ?
C6 H6 0.9500 . ?
C6 C5 1.368(11) . ?
C6 C7 1.366(11) . ?
C27 H27 0.9500 . ?
C27 C26 1.382(10) . ?
C9 H9 1.0000 . ?
C26 H26 0.9500 . ?
C26 C25 1.362(11) . ?
C23 H23 0.9500 . ?
C23 C22 1.382(12) . ?
C5 H5 0.9500 . ?
C11 H11 0.9500 . ?
C11 C12 1.401(10) . ?
C11 C10 1.377(11) . ?
C22 H22 0.9500 . ?
C12 H12 0.9500 . ?
C13 H13 0.9500 . ?
C25 H25 0.9500 . ?
C20 H20 0.9500 . ?
C20 C19 1.380(10) . ?
C10 H10 0.9500 . ?
C7 H7 0.9500 . ?
C1 H1 0.9500 . ?
C1 C2 1.383(10) . ?
C3 H3 0.9500 . ?
C3 C2 1.383(11) . ?
C21 H21 0.9500 . ?
C21 C19 1.371(11) . ?
F1 B2 1.325(11) . ?
C2 H2 0.9500 . ?
F2 B2 1.284(11) . ?
C19 H19 0.9500 . ?
C29 H29A 0.9800 . ?
C29 H29B 0.9800 . ?
C29 H29C 0.9800 . ?
B1 H1A 1.0000 . ?
C28 H28A 0.9800 . ?
C28 H28B 0.9800 . ?
C28 H28C 0.9800 . ?

loop_
_geom_torsion_atom_site_label_1
_geom_torsion_atom_site_label_2
_geom_torsion_atom_site_label_3
_geom_torsion_atom_site_label_4
_geom_torsion
_geom_torsion_site_symmetry_1
_geom_torsion_site_symmetry_2
_geom_torsion_site_symmetry_3
_geom_torsion_site_symmetry_4
_geom_torsion_publ_flag
Co1 N5 N4 C9 2.3(7) . . . . ?
Co1 N5 N4 C13 -170.1(4) . . . . ?
Co1 N5 C15 C14 168.5(5) . . . . ?
Co1 N1 N2 C4 -23.1(7) . . . . ?
Co1 N1 N2 C3 160.5(5) . . . . ?
Co1 N1 C1 C2 -152.4(6) . . . . ?
Co1 N3 C8 C9 -10.1(8) . . . . ?
Co1 N3 C8 C7 172.1(6) . . . . ?
Co1 N3 C4 N2 11.0(8) . . . . ?
Co1 N3 C4 C5 -170.1(6) . . . . ?
Co1 N7 N6 C9 3.5(8) . . . . ?
Co1 N7 N6 C10 -173.2(5) . . . . ?
Co1 N7 C12 C11 171.6(5) . . . . ?
Fe1 N16 N15 C22 -179.1(4) . . . . ?
Fe1 N16 N15 B1 0.3(7) . . . . ?
Fe1 N16 C24 C23 178.4(5) . . . . ?
Fe1 N13 N14 C21 -179.9(6) . . . . ?
Fe1 N13 N14 B1 -1.4(8) . . . . ?
Fe1 N13 C20 C19 -179.9(6) . . . . ?
Fe1 N11 N12 C25 178.0(5) . . . . ?
Fe1 N11 N12 B1 -1.9(9) . . . . ?
Fe1 N11 C27 C26 -176.9(5) . . . . ?
N5 N4 C9 N6 -62.7(8) . . . . ?
N5 N4 C9 C8 60.8(7) . . . . ?
N5 N4 C13 C14 -1.6(8) . . . . ?
N5 C15 C14 C13 -1.1(8) . . . . ?
N1 N2 C4 N3 8.8(9) . . . . ?
N1 N2 C4 C5 -170.1(7) . . . . ?
N1 N2 C3 C2 0.0(9) . . . . ?
N1 C1 C2 C3 1.8(10) . . . . ?
N2 N1 C1 C2 -1.7(8) . . . . ?
N2 C4 C5 C6 175.6(7) . . . . ?
N2 C3 C2 C1 -1.0(10) . . . . ?
N3 C8 C9 N4 -55.8(8) . . . . ?
N3 C8 C9 N6 66.9(7) . . . . ?
N3 C8 C7 C6 -1.0(11) . . . . ?
N3 C4 C5 C6 -3.1(12) . . . . ?
N4 N5 C15 C14 0.1(7) . . . . ?
N7 N6 C9 N4 59.6(8) . . . . ?
N7 N6 C9 C8 -64.0(7) . . . . ?
N7 N6 C10 C11 -0.2(9) . . . . ?
N6 N7 C12 C11 -0.2(8) . . . . ?
N16 N15 C22 C23 0.6(8) . . . . ?
N16 N15 B1 N14 56.6(8) . . . . ?
N16 N15 B1 N12 -57.3(8) . . . . ?
N16 C24 C23 C22 0.7(8) . . . . ?
N13 N14 C21 C19 -0.7(10) . . . . ?
N13 N14 B1 N15 -55.9(8) . . . . ?
N13 N14 B1 N12 58.2(8) . . . . ?
N13 C20 C19 C21 0.7(10) . . . . ?
N11 N12 C25 C26 -0.9(9) . . . . ?
N11 N12 B1 N15 58.0(8) . . . . ?
N11 N12 B1 N14 -56.1(8) . . . . ?
N11 C27 C26 C25 -1.0(9) . . . . ?
N15 N16 C24 C23 -0.3(7) . . . . ?
N14 N13 C20 C19 -1.1(9) . . . . ?
N14 C21 C19 C20 0.0(11) . . . . ?
N12 N11 C27 C26 0.4(8) . . . . ?
C8 N3 C4 N2 -172.9(6) . . . . ?
C8 N3 C4 C5 6.0(11) . . . . ?
C15 N5 N4 C9 173.3(6) . . . . ?
C15 N5 N4 C13 0.9(7) . . . . ?
C15 C14 C13 N4 1.6(8) . . . . ?
C4 N2 C3 C2 -175.6(8) . . . . ?
C4 N3 C8 C9 173.9(6) . . . . ?
C4 N3 C8 C7 -3.9(10) . . . . ?
C24 N16 N15 C22 -0.2(7) . . . . ?
C24 N16 N15 B1 179.2(6) . . . . ?
C24 C23 C22 N15 -0.8(8) . . . . ?
C27 N11 N12 C25 0.3(8) . . . . ?
C27 N11 N12 B1 -179.6(7) . . . . ?
C27 C26 C25 N12 1.1(9) . . . . ?
C9 N4 C13 C14 -173.2(6) . . . . ?
C9 N6 C10 C11 -176.5(7) . . . . ?
C9 C8 C7 C6 -178.6(7) . . . . ?
C5 C6 C7 C8 4.0(12) . . . . ?
C22 N15 B1 N14 -124.1(8) . . . . ?
C22 N15 B1 N12 122.0(8) . . . . ?
C12 N7 N6 C9 177.0(6) . . . . ?
C12 N7 N6 C10 0.3(8) . . . . ?
C12 C11 C10 N6 0.1(9) . . . . ?
C13 N4 C9 N6 108.3(7) . . . . ?
C13 N4 C9 C8 -128.2(7) . . . . ?
C25 N12 B1 N15 -121.8(8) . . . . ?
C25 N12 B1 N14 124.1(8) . . . . ?
C20 N13 N14 C21 1.1(9) . . . . ?
C20 N13 N14 B1 179.6(7) . . . . ?
C10 N6 C9 N4 -124.3(7) . . . . ?
C10 N6 C9 C8 112.1(8) . . . . ?
C10 C11 C12 N7 0.1(9) . . . . ?
C7 C8 C9 N4 121.9(7) . . . . ?
C7 C8 C9 N6 -115.4(8) . . . . ?
C7 C6 C5 C4 -2.0(12) . . . . ?
C1 N1 N2 C4 177.4(6) . . . . ?
C1 N1 N2 C3 1.0(8) . . . . ?
C3 N2 C4 N3 -175.8(8) . . . . ?
C3 N2 C4 C5 5.3(13) . . . . ?
C21 N14 B1 N15 122.2(9) . . . . ?
C21 N14 B1 N12 -123.7(9) . . . . ?
B1 N15 C22 C23 -178.7(7) . . . . ?
B1 N14 C21 C19 -178.9(8) . . . . ?
B1 N12 C25 C26 179.0(8) . . . . ?
